data_1549031
loop_
_publ_author_name
'Meisner, Quinton J.'
'Accardo, Joseph V.'
'Hu, Guoxiang'
'Clark, Ronald J.'
'Jiang, De-En'
'Zhu, Lei'

_publ_section_title
;
 Fluorescence of Hydroxyphenyl-Substituted &quot;Click&quot; Triazoles.
;
_journal_issue 11
_journal_name_full 'The journal of physical chemistry. A'
_journal_page_first 2956
_journal_page_last 2973
_journal_paper_doi 10.1021/acs.jpca.8b00577
_journal_volume 122
_journal_year 2018
_chemical_formula_moiety 'C16 H16 N4 O'
_chemical_formula_sum 'C16 H16 N4 O'
_chemical_formula_weight 280.33
_space_group_crystal_system monoclinic
_space_group_IT_number 14
_space_group_name_Hall '-P 2yn'
_space_group_name_H-M_alt 'P 1 21/n 1'
_symmetry_space_group_name_Hall '-P 2yn'
_symmetry_space_group_name_H-M 'P 1 21/n 1'
_atom_sites_solution_hydrogens geom
_audit_creation_method SHELXL-2014/7
_cell_angle_alpha 90
_cell_angle_beta 91.2974(10)
_cell_angle_gamma 90
_cell_formula_units_Z 4
_cell_length_a 6.8120(6)
_cell_length_b 22.167(2)
_cell_length_c 9.4317(8)
_cell_measurement_reflns_used 7174
_cell_measurement_temperature 103(2)
_cell_measurement_theta_max 29.06
_cell_measurement_theta_min 2.35
_cell_volume 1423.8(2)
_computing_cell_refinement 'Bruker SAINT'
_computing_data_collection 'Bruker APEX2'
_computing_data_reduction 'Bruker SAINT'
_computing_molecular_graphics 'Bruker SHELXTL'
_computing_publication_material 'Bruker SHELXTL'
_computing_structure_refinement 'SHELXL-2014/7 (Sheldrick, 2014)'
_computing_structure_solution 'SHELXS-97 (Sheldrick 2008)'
_diffrn_ambient_temperature 103(2)
_diffrn_measured_fraction_theta_full 1.000
_diffrn_measured_fraction_theta_max 0.996
_diffrn_measurement_device_type 'Bruker APEX-II CCD'
_diffrn_measurement_method '\f and \w scans'
_diffrn_radiation_type MoK\a
_diffrn_radiation_wavelength 0.71073
_diffrn_reflns_av_R_equivalents 0.0229
_diffrn_reflns_av_unetI/netI 0.0178
_diffrn_reflns_Laue_measured_fraction_full 1.000
_diffrn_reflns_Laue_measured_fraction_max 0.996
_diffrn_reflns_limit_h_max 9
_diffrn_reflns_limit_h_min -9
_diffrn_reflns_limit_k_max 29
_diffrn_reflns_limit_k_min -29
_diffrn_reflns_limit_l_max 12
_diffrn_reflns_limit_l_min -12
_diffrn_reflns_number 15726
_diffrn_reflns_point_group_measured_fraction_full 1.000
_diffrn_reflns_point_group_measured_fraction_max 0.996
_diffrn_reflns_theta_full 25.242
_diffrn_reflns_theta_max 28.277
_diffrn_reflns_theta_min 2.347
_exptl_absorpt_coefficient_mu 0.086
_exptl_absorpt_correction_T_max 0.7459
_exptl_absorpt_correction_T_min 0.6942
_exptl_absorpt_correction_type empirical
_exptl_absorpt_process_details SADABS
_exptl_crystal_colour colourless
_exptl_crystal_density_diffrn 1.308
_exptl_crystal_description Irregular
_exptl_crystal_F_000 592
_exptl_crystal_size_max 0.229
_exptl_crystal_size_mid 0.196
_exptl_crystal_size_min 0.114
_refine_diff_density_max 0.280
_refine_diff_density_min -0.208
_refine_diff_density_rms 0.038
_refine_ls_extinction_method none
_refine_ls_goodness_of_fit_ref 0.980
_refine_ls_hydrogen_treatment constr
_refine_ls_matrix_type full
_refine_ls_number_parameters 193
_refine_ls_number_reflns 3514
_refine_ls_number_restraints 0
_refine_ls_restrained_S_all 0.980
_refine_ls_R_factor_all 0.0428
_refine_ls_R_factor_gt 0.0362
_refine_ls_shift/su_max 0.001
_refine_ls_shift/su_mean 0.000
_refine_ls_structure_factor_coef Fsqd
_refine_ls_weighting_details 'w=1/[\s^2^(Fo^2^)+(0.0320P)^2^+0.7282P] where P=(Fo^2^+2Fc^2^)/3'
_refine_ls_weighting_scheme calc
_refine_ls_wR_factor_gt 0.0835
_refine_ls_wR_factor_ref 0.0878
_reflns_Friedel_coverage 0.000
_reflns_number_gt 3063
_reflns_number_total 3514
_reflns_threshold_expression 'I > 2\s(I)'
_cod_data_source_file jp8b00577_si_004.cif
_cod_data_source_block zhu222
_cod_depositor_comments 'Adding full bibliography for 1549031--1549032.cif.'
_cod_database_code 1549031
_shelx_shelxl_version_number 2014/7
_shelx_space_group_comment
; 
The symmetry employed for this shelxl refinement is uniquely defined 
by the following loop, which should always be used as a source of 
symmetry information in preference to the above space-group names. 
They are only intended as comments. 
;
_shelx_estimated_absorpt_t_min 0.981
_shelx_estimated_absorpt_t_max 0.990

loop_
_space_group_symop_operation_xyz
'x, y, z'
'-x+1/2, y+1/2, -z+1/2'
'-x, -y, -z'
'x-1/2, -y-1/2, z-1/2'

loop_
_atom_site_label
_atom_site_type_symbol
_atom_site_fract_x
_atom_site_fract_y
_atom_site_fract_z
_atom_site_U_iso_or_equiv
_atom_site_adp_type
_atom_site_occupancy
_atom_site_site_symmetry_order
_atom_site_calc_flag
_atom_site_refinement_flags_posn
_atom_site_refinement_flags_adp
C1 C 0.4694(2) 0.64588(6) 1.04144(14) 0.0354(3) Uani 1 1 d . .
H1A H 0.5890 0.6287 1.0847 0.053 Uiso 1 1 calc R U
H1B H 0.3881 0.6632 1.1156 0.053 Uiso 1 1 calc R U
H1C H 0.5049 0.6776 0.9742 0.053 Uiso 1 1 calc R U
C2 C 0.15532(19) 0.59081(6) 0.99762(13) 0.0310(3) Uani 1 1 d . .
H2A H 0.0769 0.5942 0.9096 0.046 Uiso 1 1 calc R U
H2B H 0.1141 0.6219 1.0646 0.046 Uiso 1 1 calc R U
H2C H 0.1357 0.5508 1.0393 0.046 Uiso 1 1 calc R U
C3 C 0.45120(17) 0.56237(5) 0.87124(11) 0.0221(2) Uani 1 1 d . .
C4 C 0.35262(16) 0.51283(5) 0.80781(11) 0.0213(2) Uani 1 1 d . .
H4 H 0.2186 0.5058 0.8282 0.026 Uiso 1 1 calc R U
C5 C 0.44801(16) 0.47440(5) 0.71655(11) 0.0199(2) Uani 1 1 d . .
H5 H 0.3801 0.4408 0.6765 0.024 Uiso 1 1 calc R U
C6 C 0.64290(15) 0.48477(5) 0.68323(11) 0.0189(2) Uani 1 1 d . .
C7 C 0.74145(16) 0.53457(5) 0.73920(12) 0.0222(2) Uani 1 1 d . .
H7 H 0.8731 0.5425 0.7138 0.027 Uiso 1 1 calc R U
C8 C 0.64701(17) 0.57268(5) 0.83228(12) 0.0239(2) Uani 1 1 d . .
H8 H 0.7157 0.6065 0.8706 0.029 Uiso 1 1 calc R U
C9 C 0.66798(16) 0.40599(5) 0.49448(11) 0.0194(2) Uani 1 1 d . .
H9 H 0.5370 0.4058 0.4576 0.023 Uiso 1 1 calc R U
C10 C 0.82060(15) 0.36948(5) 0.45511(11) 0.0188(2) Uani 1 1 d . .
C11 C 0.82135(15) 0.31940(5) 0.35276(11) 0.0185(2) Uani 1 1 d . .
C12 C 0.64822(16) 0.28752(5) 0.32292(11) 0.0209(2) Uani 1 1 d . .
H12 H 0.5302 0.2992 0.3672 0.025 Uiso 1 1 calc R U
C13 C 0.64608(16) 0.23914(5) 0.22965(11) 0.0209(2) Uani 1 1 d . .
H13 H 0.5275 0.2177 0.2112 0.025 Uiso 1 1 calc R U
C14 C 0.81830(15) 0.22194(5) 0.16290(11) 0.0184(2) Uani 1 1 d . .
C15 C 0.99129(15) 0.25390(5) 0.19043(11) 0.0205(2) Uani 1 1 d . .
H15 H 1.1084 0.2428 0.1442 0.025 Uiso 1 1 calc R U
C16 C 0.99294(16) 0.30188(5) 0.28512(11) 0.0205(2) Uani 1 1 d . .
H16 H 1.1119 0.3230 0.3042 0.025 Uiso 1 1 calc R U
N1 N 0.36047(16) 0.59891(5) 0.96726(11) 0.0310(2) Uani 1 1 d . .
N2 N 0.74423(13) 0.44223(4) 0.59677(9) 0.01884(19) Uani 1 1 d . .
N3 N 0.93619(14) 0.43017(4) 0.62191(10) 0.0227(2) Uani 1 1 d . .
N4 N 0.98190(14) 0.38603(4) 0.53449(10) 0.0220(2) Uani 1 1 d . .
O1 O 0.82558(11) 0.17434(4) 0.07220(8) 0.02281(17) Uani 1 1 d . .
H1 H 0.7144 0.1581 0.0657 0.034 Uiso 1 1 calc R U

loop_
_atom_site_aniso_label
_atom_site_aniso_U_11
_atom_site_aniso_U_22
_atom_site_aniso_U_33
_atom_site_aniso_U_23
_atom_site_aniso_U_13
_atom_site_aniso_U_12
C1 0.0477(8) 0.0278(6) 0.0303(6) -0.0111(5) -0.0065(6) 0.0039(6)
C2 0.0362(7) 0.0327(6) 0.0242(6) -0.0033(5) 0.0042(5) 0.0077(5)
C3 0.0270(6) 0.0205(5) 0.0187(5) -0.0013(4) -0.0040(4) 0.0036(4)
C4 0.0226(5) 0.0220(5) 0.0192(5) 0.0006(4) -0.0001(4) -0.0001(4)
C5 0.0235(5) 0.0170(5) 0.0192(5) 0.0003(4) -0.0017(4) -0.0021(4)
C6 0.0225(5) 0.0163(5) 0.0179(5) 0.0004(4) -0.0018(4) 0.0023(4)
C7 0.0211(5) 0.0205(5) 0.0247(5) 0.0004(4) -0.0028(4) -0.0008(4)
C8 0.0274(6) 0.0189(5) 0.0252(5) -0.0035(4) -0.0063(4) -0.0009(4)
C9 0.0218(5) 0.0177(5) 0.0185(5) 0.0013(4) -0.0011(4) -0.0005(4)
C10 0.0212(5) 0.0176(5) 0.0177(5) 0.0034(4) 0.0007(4) -0.0003(4)
C11 0.0218(5) 0.0172(5) 0.0165(5) 0.0030(4) 0.0010(4) 0.0021(4)
C12 0.0190(5) 0.0225(5) 0.0214(5) 0.0010(4) 0.0036(4) 0.0024(4)
C13 0.0176(5) 0.0224(5) 0.0227(5) 0.0000(4) 0.0018(4) -0.0008(4)
C14 0.0211(5) 0.0172(5) 0.0168(5) 0.0023(4) 0.0011(4) 0.0021(4)
C15 0.0177(5) 0.0226(5) 0.0211(5) 0.0014(4) 0.0034(4) 0.0015(4)
C16 0.0191(5) 0.0214(5) 0.0209(5) 0.0019(4) 0.0009(4) -0.0013(4)
N1 0.0316(5) 0.0335(6) 0.0279(5) -0.0138(4) -0.0030(4) 0.0040(4)
N2 0.0199(4) 0.0173(4) 0.0192(4) 0.0012(3) -0.0009(3) 0.0004(3)
N3 0.0210(5) 0.0227(5) 0.0242(5) -0.0012(4) -0.0018(4) 0.0024(4)
N4 0.0224(5) 0.0215(5) 0.0220(4) -0.0004(3) -0.0002(4) 0.0019(4)
O1 0.0201(4) 0.0223(4) 0.0262(4) -0.0055(3) 0.0037(3) -0.0011(3)

loop_
_atom_type_symbol
_atom_type_description
_atom_type_scat_dispersion_real
_atom_type_scat_dispersion_imag
_atom_type_scat_source
C C 0.0033 0.0016 'International Tables Vol C Tables 4.2.6.8 and 6.1.1.4'
H H 0.0000 0.0000 'International Tables Vol C Tables 4.2.6.8 and 6.1.1.4'
N N 0.0061 0.0033 'International Tables Vol C Tables 4.2.6.8 and 6.1.1.4'
O O 0.0106 0.0060 'International Tables Vol C Tables 4.2.6.8 and 6.1.1.4'

loop_
_geom_angle_atom_site_label_1
_geom_angle_atom_site_label_2
_geom_angle_atom_site_label_3
_geom_angle
N1 C1 H1A 109.5
N1 C1 H1B 109.5
H1A C1 H1B 109.5
N1 C1 H1C 109.5
H1A C1 H1C 109.5
H1B C1 H1C 109.5
N1 C2 H2A 109.5
N1 C2 H2B 109.5
H2A C2 H2B 109.5
N1 C2 H2C 109.5
H2A C2 H2C 109.5
H2B C2 H2C 109.5
N1 C3 C8 121.27(10)
N1 C3 C4 121.41(11)
C8 C3 C4 117.32(10)
C5 C4 C3 121.10(10)
C5 C4 H4 119.5
C3 C4 H4 119.5
C4 C5 C6 120.21(10)
C4 C5 H5 119.9
C6 C5 H5 119.9
C7 C6 C5 120.06(10)
C7 C6 N2 120.24(10)
C5 C6 N2 119.62(9)
C8 C7 C6 119.82(10)
C8 C7 H7 120.1
C6 C7 H7 120.1
C7 C8 C3 121.41(10)
C7 C8 H8 119.3
C3 C8 H8 119.3
N2 C9 C10 105.20(9)
N2 C9 H9 127.4
C10 C9 H9 127.4
N4 C10 C9 107.32(9)
N4 C10 C11 123.21(9)
C9 C10 C11 129.43(10)
C12 C11 C16 118.52(10)
C12 C11 C10 119.87(9)
C16 C11 C10 121.60(10)
C13 C12 C11 121.01(10)
C13 C12 H12 119.5
C11 C12 H12 119.5
C12 C13 C14 120.00(10)
C12 C13 H13 120.0
C14 C13 H13 120.0
O1 C14 C15 117.95(9)
O1 C14 C13 122.56(10)
C15 C14 C13 119.49(10)
C16 C15 C14 120.23(10)
C16 C15 H15 119.9
C14 C15 H15 119.9
C15 C16 C11 120.74(10)
C15 C16 H16 119.6
C11 C16 H16 119.6
C3 N1 C2 120.65(10)
C3 N1 C1 120.60(11)
C2 N1 C1 118.75(10)
C9 N2 N3 111.28(9)
C9 N2 C6 127.97(9)
N3 N2 C6 120.46(9)
N4 N3 N2 106.14(9)
N3 N4 C10 110.06(9)
C14 O1 H1 109.5

loop_
_geom_bond_atom_site_label_1
_geom_bond_atom_site_label_2
_geom_bond_distance
C1 N1 1.4496(16)
C1 H1A 0.9800
C1 H1B 0.9800
C1 H1C 0.9800
C2 N1 1.4441(17)
C2 H2A 0.9800
C2 H2B 0.9800
C2 H2C 0.9800
C3 N1 1.3724(14)
C3 C8 1.4102(16)
C3 C4 1.4131(15)
C4 C5 1.3835(15)
C4 H4 0.9500
C5 C6 1.3903(15)
C5 H5 0.9500
C6 C7 1.3899(15)
C6 N2 1.4339(13)
C7 C8 1.3871(16)
C7 H7 0.9500
C8 H8 0.9500
C9 N2 1.3503(13)
C9 C10 1.3752(15)
C9 H9 0.9500
C10 N4 1.3657(14)
C10 C11 1.4712(15)
C11 C12 1.3981(15)
C11 C16 1.3992(14)
C12 C13 1.3869(15)
C12 H12 0.9500
C13 C14 1.3969(14)
C13 H13 0.9500
C14 O1 1.3599(12)
C14 C15 1.3943(15)
C15 C16 1.3887(15)
C15 H15 0.9500
C16 H16 0.9500
N2 N3 1.3504(13)
N3 N4 1.3214(13)
O1 H1 0.8400

loop_
_geom_hbond_atom_site_label_D
_geom_hbond_atom_site_label_H
_geom_hbond_atom_site_label_A
_geom_hbond_distance_DH
_geom_hbond_distance_HA
_geom_hbond_distance_DA
_geom_hbond_angle_DHA
_geom_hbond_site_symmetry_A
O1 H1 N4 0.84 1.88 2.7130(12) 172.1 4_565
C9 H9 O1 0.95 2.54 3.0375(13) 112.6 4_566

loop_
_geom_torsion_atom_site_label_1
_geom_torsion_atom_site_label_2
_geom_torsion_atom_site_label_3
_geom_torsion_atom_site_label_4
_geom_torsion
N1 C3 C4 C5 -176.72(10)
C8 C3 C4 C5 3.06(16)
C3 C4 C5 C6 -1.36(16)
C4 C5 C6 C7 -1.37(16)
C4 C5 C6 N2 175.51(9)
C5 C6 C7 C8 2.26(16)
N2 C6 C7 C8 -174.60(10)
C6 C7 C8 C3 -0.45(17)
N1 C3 C8 C7 177.63(11)
C4 C3 C8 C7 -2.16(16)
N2 C9 C10 N4 -0.70(11)
N2 C9 C10 C11 176.82(10)
N4 C10 C11 C12 151.55(10)
C9 C10 C11 C12 -25.62(16)
N4 C10 C11 C16 -27.44(15)
C9 C10 C11 C16 155.39(11)
C16 C11 C12 C13 0.70(15)
C10 C11 C12 C13 -178.32(10)
C11 C12 C13 C14 -0.58(16)
C12 C13 C14 O1 178.97(10)
C12 C13 C14 C15 -0.26(16)
O1 C14 C15 C16 -178.30(9)
C13 C14 C15 C16 0.97(15)
C14 C15 C16 C11 -0.85(16)
C12 C11 C16 C15 0.02(15)
C10 C11 C16 C15 179.02(10)
C8 C3 N1 C2 175.00(11)
C4 C3 N1 C2 -5.22(17)
C8 C3 N1 C1 -5.77(17)
C4 C3 N1 C1 174.01(11)
C10 C9 N2 N3 0.34(11)
C10 C9 N2 C6 -173.50(9)
C7 C6 N2 C9 -153.35(10)
C5 C6 N2 C9 29.78(15)
C7 C6 N2 N3 33.31(14)
C5 C6 N2 N3 -143.56(10)
C9 N2 N3 N4 0.17(11)
C6 N2 N3 N4 174.54(9)
N2 N3 N4 C10 -0.62(11)
C9 C10 N4 N3 0.84(12)
C11 C10 N4 N3 -176.87(9)
